data_7718147
loop_
_publ_author_name
'Topi&#x107;, Edi'
'Sarjanovi&#x107;, Josipa'
'Musija, Danijela'
'Mandari&#x107;, Mirna'
'Cocut, Andrea'
'Hrenar, Tomica'
'Agustin, Dominique'
'Pisk, Jana'
'Vrdoljak, Vi&#x161;nja'

_publ_section_title
;
 Influence of ancillary ligands on the formation and functionality of
 oxovanadium(V) metallosupramolecular assemblies: advanced computational
 and catalytic analyses.
;
_journal_issue 13
_journal_name_full 'Dalton transactions (Cambridge, England : 2003)'
_journal_page_first 5532
_journal_page_last 5545
_journal_paper_doi 10.1039/d5dt00105f
_journal_volume 54
_journal_year 2025
_chemical_formula_moiety 'C17 H18 N3 O5 V'
_chemical_formula_sum 'C17 H18 N3 O5 V'
_chemical_formula_weight 395.28
_chemical_name_systematic tetrakis(propoxo-oxo-(N'-(3-methoxy-2-oxo-benzylidene)isonicotinoylhydrazonato)vanadium(v))
_space_group_crystal_system tetragonal
_space_group_IT_number 88
_space_group_name_Hall '-I 4ad'
_space_group_name_H-M_alt 'I 41/a :2'
_atom_sites_solution_hydrogens geom
_audit_creation_date 2023-10-02
_audit_creation_method
;
Olex2 1.5
(compiled 2023.08.24 svn.re1ec1418 for OlexSys, GUI svn.r6817)
;
_audit_update_record
;
2024-07-03 deposited with the CCDC.	2025-02-26 downloaded from the CCDC.
;
_cell_angle_alpha 90
_cell_angle_beta 90
_cell_angle_gamma 90
_cell_formula_units_Z 16
_cell_length_a 17.5584(2)
_cell_length_b 17.5584(2)
_cell_length_c 22.6538(5)
_cell_measurement_reflns_used 6416
_cell_measurement_temperature 293(2)
_cell_measurement_theta_max 77.0480
_cell_measurement_theta_min 3.1740
_cell_volume 6984.11(19)
_computing_cell_refinement 'CrysAlisPro 1.171.41.93a (Rigaku OD, 2020)'
_computing_data_collection 'CrysAlisPro 1.171.41.93a (Rigaku OD, 2020)'
_computing_data_reduction 'CrysAlisPro 1.171.41.93a (Rigaku OD, 2020)'
_computing_molecular_graphics 'Olex2 1.5 (Dolomanov et al., 2009)'
_computing_publication_material 'Olex2 1.5 (Dolomanov et al., 2009)'
_computing_structure_refinement 'SHELXL 2018/3 (Sheldrick, 2015)'
_computing_structure_solution 'ShelXT (Sheldrick, 2015)'
_diffrn_ambient_temperature 293(2)
_diffrn_detector_area_resol_mean 10.0000
_diffrn_detector_type HyPix
_diffrn_measured_fraction_theta_full 0.990
_diffrn_measured_fraction_theta_max 0.949
_diffrn_measurement_details
;
List of Runs (angles in degrees, time in seconds):

  # Type    Start    End  Width  t~exp~   \w     \q     \k     \f   Frames
#--------------------------------------------------------------------------
  1  \w    -83.00 -46.00   0.50    5.43    --  -46.93 -45.00-134.00   74
  2  \w    -49.00  19.00   0.50    5.43    --  -46.93  45.00  15.00  136
  3  \w     76.00 101.00   0.50    5.43    --   46.93  45.00  15.00   50
  4  \w    -51.00 -26.00   0.50   21.73    --  -86.25  45.00  15.00   50
  5  \w    102.00 177.00   0.50   21.73    --  106.38  45.00  15.00  150
  6  \w   -119.00 -87.00   0.50    5.43    --  -46.93-125.00  30.00   64
  7  \w   -117.00 -85.00   0.50    5.43    --  -46.93-125.00 -30.00   64
  8  \w    -43.00 -13.00   0.50   21.73    --  -86.25  38.00  90.00   60
  9  \w    -59.00 -33.00   0.50   21.73    --  -86.25  57.00-120.00   52
 10  \w    -43.00 -18.00   0.50   21.73    --  -86.25  38.00-180.00   50
 11  \w    -40.00 -14.00   0.50   21.73    --  -86.25  38.00-150.00   52
 12  \w    105.00 177.00   0.50   21.73    --  106.38 125.00-150.00  144
 13  \w     39.00  98.00   0.50   21.73    --  106.38 -99.00  60.00  118
 14  \w    106.00 177.00   0.50   21.73    --  106.38  57.00 120.00  142
 15  \w     39.00  65.00   0.50   21.73    --  106.38 -77.00  30.00   52
;
_diffrn_measurement_device 'four-circle diffractometer'
_diffrn_measurement_device_type 'XtaLAB Synergy, Dualflex, HyPix'
_diffrn_measurement_method '\w scans'
_diffrn_radiation_type CuK\a
_diffrn_radiation_wavelength 1.54184
_diffrn_reflns_av_R_equivalents 0.0549
_diffrn_reflns_av_unetI/netI 0.0433
_diffrn_reflns_Laue_measured_fraction_full 0.990
_diffrn_reflns_Laue_measured_fraction_max 0.949
_diffrn_reflns_limit_h_max 21
_diffrn_reflns_limit_h_min -21
_diffrn_reflns_limit_k_max 21
_diffrn_reflns_limit_k_min -22
_diffrn_reflns_limit_l_max 27
_diffrn_reflns_limit_l_min -26
_diffrn_reflns_number 14473
_diffrn_reflns_point_group_measured_fraction_full 0.990
_diffrn_reflns_point_group_measured_fraction_max 0.949
_diffrn_reflns_theta_full 67.684
_diffrn_reflns_theta_max 77.331
_diffrn_reflns_theta_min 3.184
_exptl_absorpt_coefficient_mu 5.058
_exptl_absorpt_correction_T_max 1.000
_exptl_absorpt_correction_T_min 0.510
_exptl_absorpt_correction_type gaussian
_exptl_absorpt_process_details
;
CrysAlisPro 1.171.41.93a (Rigaku Oxford Diffraction, 2020)
Numerical absorption correction based on gaussian integration over
a multifaceted crystal model
Empirical absorption correction using spherical harmonics,
implemented in SCALE3 ABSPACK scaling algorithm.
;
_exptl_crystal_colour brown
_exptl_crystal_colour_primary brown
_exptl_crystal_density_diffrn 1.504
_exptl_crystal_description block
_exptl_crystal_F_000 3264
_exptl_crystal_size_max 0.15
_exptl_crystal_size_mid 0.1
_exptl_crystal_size_min 0.06
_refine_diff_density_max 0.795
_refine_diff_density_min -0.275
_refine_diff_density_rms 0.066
_refine_ls_extinction_method none
_refine_ls_goodness_of_fit_ref 1.042
_refine_ls_hydrogen_treatment constr
_refine_ls_matrix_type full
_refine_ls_number_parameters 237
_refine_ls_number_reflns 3531
_refine_ls_number_restraints 0
_refine_ls_restrained_S_all 1.042
_refine_ls_R_factor_all 0.0646
_refine_ls_R_factor_gt 0.0531
_refine_ls_shift/su_max 0.001
_refine_ls_shift/su_mean 0.000
_refine_ls_structure_factor_coef Fsqd
_refine_ls_weighting_details 'w=1/[\s^2^(Fo^2^)+(0.0951P)^2^+4.6355P] where P=(Fo^2^+2Fc^2^)/3'
_refine_ls_weighting_scheme calc
_refine_ls_wR_factor_gt 0.1493
_refine_ls_wR_factor_ref 0.1585
_reflns_Friedel_coverage 0.000
_reflns_number_gt 2828
_reflns_number_total 3531
_reflns_threshold_expression 'I > 2\s(I)'
_cod_data_source_file d5dt00105f2.cif
_cod_data_source_block exp_4948
_cod_depositor_comments 'Adding full bibliography for 7718146--7718153.cif.'
_cod_original_cell_volume 6984.1(2)
_cod_original_sg_symbol_H-M 'I 41/a'
_cod_database_code 7718147
_shelx_shelxl_version_number 2018/3
_shelx_space_group_comment
;
The symmetry employed for this shelxl refinement is uniquely defined
by the following loop, which should always be used as a source of
symmetry information in preference to the above space-group names.
They are only intended as comments.
;
_shelx_estimated_absorpt_t_max 0.751
_shelx_estimated_absorpt_t_min 0.517
_olex2_refinement_description
;
1. Fixed Uiso
 At 1.2 times of:
  All C(H) groups, All C(H,H) groups
 At 1.5 times of:
  All C(H,H,H) groups
2.a Secondary CH2 refined with riding coordinates:
 C24(H24A,H24B), C25(H25A,H25B)
2.b Aromatic/amide H refined with riding coordinates:
 C6(H6), C18(H18), C17(H17), C11(H11), C21(H21), C13(H13), C12(H12), C20(H20)
2.c Idealised Me refined as rotating group:
 C15(H15A,H15B,H15C), C26(H26A,H26B,H26C)
;
_olex2_submission_special_instructions 'No special instructions were received'
_oxdiff_exptl_absorpt_empirical_details
;
Empirical correction (ABSPACK) includes:
- Absorption correction using spherical harmonics
- Frame scaling
- Detector area scaling
;

loop_
_space_group_symop_operation_xyz
'x, y, z'
'-x+1/2, -y, z+1/2'
'-y+3/4, x+1/4, z+1/4'
'y+3/4, -x+3/4, z+3/4'
'x+1/2, y+1/2, z+1/2'
'-x+1, -y+1/2, z+1'
'-y+5/4, x+3/4, z+3/4'
'y+5/4, -x+5/4, z+5/4'
'-x, -y, -z'
'x-1/2, y, -z-1/2'
'y-3/4, -x-1/4, -z-1/4'
'-y-3/4, x-3/4, -z-3/4'
'-x+1/2, -y+1/2, -z+1/2'
'x, y+1/2, -z'
'y-1/4, -x+1/4, -z+1/4'
'-y-1/4, x-1/4, -z-1/4'

loop_
_atom_site_label
_atom_site_type_symbol
_atom_site_fract_x
_atom_site_fract_y
_atom_site_fract_z
_atom_site_U_iso_or_equiv
_atom_site_adp_type
_atom_site_occupancy
_atom_site_site_symmetry_order
_atom_site_calc_flag
_atom_site_refinement_flags_posn
_atom_site_refinement_flags_adp
_atom_site_refinement_flags_occupancy
_atom_site_disorder_assembly
_atom_site_disorder_group
V1 V 0.14210(3) 0.35651(3) 0.39708(2) 0.0497(2) Uani 1 1 d . . . . .
O2 O 0.20108(12) 0.26482(11) 0.37749(9) 0.0540(5) Uani 1 1 d . . . . .
O9 O 0.13249(12) 0.44890(11) 0.43544(9) 0.0561(5) Uani 1 1 d . . . . .
O23 O 0.12263(12) 0.37849(12) 0.32223(10) 0.0595(5) Uani 1 1 d . . . . .
O22 O 0.06539(13) 0.31518(13) 0.41574(12) 0.0696(6) Uani 1 1 d . . . . .
O14 O 0.06967(14) 0.58136(12) 0.45502(11) 0.0658(6) Uani 1 1 d . . . . .
N19 N 0.33343(14) 0.01323(13) 0.37765(11) 0.0508(5) Uani 1 1 d . . . . .
N5 N 0.19499(14) 0.32162(13) 0.47759(11) 0.0518(5) Uani 1 1 d . . . . .
N4 N 0.23208(15) 0.25090(13) 0.47551(11) 0.0561(6) Uani 1 1 d . . . . .
C8 C 0.12320(15) 0.46888(16) 0.49148(13) 0.0494(6) Uani 1 1 d . . . . .
C16 C 0.26522(16) 0.15229(16) 0.40729(13) 0.0506(6) Uani 1 1 d . . . . .
C6 C 0.18704(17) 0.35212(17) 0.52888(14) 0.0546(7) Uani 1 1 d . . . . .
H6 H 0.207559 0.326910 0.561291 0.065 Uiso 1 1 calc R U . . .
C3 C 0.23101(16) 0.22742(16) 0.42141(13) 0.0499(6) Uani 1 1 d . . . . .
C7 C 0.14796(16) 0.42340(17) 0.53887(14) 0.0525(7) Uani 1 1 d . . . . .
C18 C 0.28967(19) 0.05097(18) 0.33966(14) 0.0581(7) Uani 1 1 d . . . . .
H18 H 0.281581 0.029617 0.302615 0.070 Uiso 1 1 calc R U . . .
C10 C 0.08896(16) 0.54019(17) 0.50369(14) 0.0533(7) Uani 1 1 d . . . . .
C17 C 0.25550(18) 0.12014(18) 0.35209(14) 0.0574(7) Uani 1 1 d . . . . .
H17 H 0.226316 0.144740 0.323622 0.069 Uiso 1 1 calc R U . . .
C11 C 0.07748(19) 0.5624(2) 0.56143(15) 0.0634(8) Uani 1 1 d . . . . .
H11 H 0.054787 0.609063 0.569526 0.076 Uiso 1 1 calc R U . . .
C21 C 0.3081(2) 0.11189(19) 0.44779(15) 0.0670(9) Uani 1 1 d . . . . .
H21 H 0.314739 0.130105 0.485993 0.080 Uiso 1 1 calc R U . . .
C13 C 0.13638(19) 0.4478(2) 0.59687(15) 0.0628(8) Uani 1 1 d . . . . .
H13 H 0.153618 0.418263 0.628220 0.075 Uiso 1 1 calc R U . . .
C12 C 0.0997(2) 0.5151(2) 0.60757(16) 0.0692(9) Uani 1 1 d . . . . .
H12 H 0.089541 0.529463 0.646286 0.083 Uiso 1 1 calc R U . . .
C20 C 0.3410(2) 0.04390(19) 0.43043(15) 0.0642(8) Uani 1 1 d . . . . .
H20 H 0.370495 0.017978 0.457962 0.077 Uiso 1 1 calc R U . . .
C24 C 0.0556(2) 0.3567(2) 0.29057(18) 0.0778(10) Uani 1 1 d . . . . .
H24A H 0.021481 0.400016 0.287668 0.093 Uiso 1 1 calc R U . . .
H24B H 0.029450 0.316646 0.311943 0.093 Uiso 1 1 calc R U . . .
C15 C 0.0485(2) 0.6589(2) 0.46302(19) 0.0765(10) Uani 1 1 d . . . . .
H15A H 0.041717 0.682552 0.425190 0.115 Uiso 1 1 calc R U . . .
H15B H 0.087880 0.684963 0.484394 0.115 Uiso 1 1 calc R U . . .
H15C H 0.001763 0.661408 0.484866 0.115 Uiso 1 1 calc R U . . .
C25 C 0.0746(3) 0.3302(3) 0.2321(2) 0.0953(13) Uani 1 1 d . . . . .
H25A H 0.027844 0.318288 0.211230 0.114 Uiso 1 1 calc R U . . .
H25B H 0.099761 0.371045 0.210870 0.114 Uiso 1 1 calc R U . . .
C26 C 0.1229(3) 0.2644(3) 0.2315(2) 0.1042(15) Uani 1 1 d . . . . .
H26A H 0.124253 0.243325 0.192416 0.156 Uiso 1 1 calc R U . . .
H26B H 0.103318 0.226993 0.258486 0.156 Uiso 1 1 calc R U . . .
H26C H 0.173440 0.278653 0.243265 0.156 Uiso 1 1 calc R U . . .

loop_
_atom_site_aniso_label
_atom_site_aniso_U_11
_atom_site_aniso_U_22
_atom_site_aniso_U_33
_atom_site_aniso_U_23
_atom_site_aniso_U_13
_atom_site_aniso_U_12
V1 0.0402(3) 0.0422(3) 0.0666(4) -0.0001(2) 0.0028(2) 0.00312(18)
O2 0.0511(11) 0.0453(10) 0.0657(12) 0.0002(9) 0.0040(9) 0.0072(8)
O9 0.0568(12) 0.0452(10) 0.0665(12) 0.0021(9) 0.0085(9) 0.0069(9)
O23 0.0511(11) 0.0520(11) 0.0753(14) -0.0002(10) -0.0119(10) -0.0019(9)
O22 0.0483(12) 0.0584(13) 0.1020(17) 0.0024(12) 0.0107(11) -0.0007(10)
O14 0.0676(14) 0.0473(11) 0.0825(15) 0.0001(10) 0.0087(11) 0.0115(10)
N19 0.0487(13) 0.0434(12) 0.0602(13) -0.0006(10) 0.0001(10) 0.0032(10)
N5 0.0479(13) 0.0432(12) 0.0644(14) 0.0003(10) 0.0058(10) 0.0055(10)
N4 0.0561(14) 0.0408(12) 0.0713(16) 0.0003(11) 0.0023(12) 0.0107(11)
C8 0.0369(13) 0.0452(14) 0.0660(16) -0.0069(12) 0.0081(11) -0.0025(11)
C16 0.0438(14) 0.0423(14) 0.0656(17) 0.0011(12) 0.0060(12) 0.0021(11)
C6 0.0502(16) 0.0491(15) 0.0644(18) 0.0035(13) 0.0031(13) 0.0025(12)
C3 0.0435(14) 0.0437(14) 0.0626(16) 0.0020(12) 0.0062(12) 0.0010(11)
C7 0.0416(14) 0.0489(15) 0.0669(17) -0.0040(13) 0.0031(12) 0.0002(12)
C18 0.0627(19) 0.0495(16) 0.0621(17) -0.0047(13) -0.0055(14) 0.0094(14)
C10 0.0405(14) 0.0455(14) 0.0740(18) -0.0027(13) 0.0052(12) 0.0003(11)
C17 0.0570(17) 0.0511(16) 0.0640(17) 0.0000(13) -0.0046(13) 0.0091(13)
C11 0.0534(17) 0.0579(18) 0.079(2) -0.0158(16) 0.0025(15) 0.0087(14)
C21 0.085(2) 0.0540(18) 0.0623(18) -0.0087(14) -0.0091(16) 0.0194(17)
C13 0.0579(18) 0.0638(19) 0.0667(19) -0.0057(15) -0.0037(14) 0.0066(15)
C12 0.069(2) 0.072(2) 0.0666(19) -0.0163(16) 0.0001(15) 0.0107(17)
C20 0.078(2) 0.0530(17) 0.0620(18) -0.0059(14) -0.0106(16) 0.0186(15)
C24 0.069(2) 0.066(2) 0.099(3) 0.0019(19) -0.026(2) -0.0041(17)
C15 0.079(2) 0.0494(18) 0.101(3) 0.0027(18) 0.012(2) 0.0137(17)
C25 0.080(3) 0.112(4) 0.094(3) -0.006(3) 0.001(2) -0.022(3)
C26 0.095(3) 0.104(4) 0.114(4) -0.023(3) -0.001(3) -0.017(3)

loop_
_atom_type_symbol
_atom_type_description
_atom_type_scat_dispersion_real
_atom_type_scat_dispersion_imag
_atom_type_scat_source
C C 0.0181 0.0091 'International Tables Vol C Tables 4.2.6.8 and 6.1.1.4'
H H 0.0000 0.0000 'International Tables Vol C Tables 4.2.6.8 and 6.1.1.4'
N N 0.0311 0.0180 'International Tables Vol C Tables 4.2.6.8 and 6.1.1.4'
O O 0.0492 0.0322 'International Tables Vol C Tables 4.2.6.8 and 6.1.1.4'
V V 0.0687 2.1097 'International Tables Vol C Tables 4.2.6.8 and 6.1.1.4'

loop_
_exptl_crystal_face_index_h
_exptl_crystal_face_index_k
_exptl_crystal_face_index_l
_exptl_crystal_face_perp_dist
-1 -1 -2 0.0291
1 1 2 0.0399
1 -1 -2 0.0484
-1 1 2 0.0329
0 -1 2 0.0276
0 1 -2 0.0276

loop_
_geom_angle_atom_site_label_1
_geom_angle_atom_site_label_2
_geom_angle_atom_site_label_3
_geom_angle
_geom_angle_site_symmetry_1
_geom_angle_site_symmetry_3
_geom_angle_publ_flag
O2 V1 N19 80.96(8) . 11_666 ?
O2 V1 N5 74.26(9) . . ?
O9 V1 O2 150.87(10) . . ?
O9 V1 N19 78.93(9) . 11_666 ?
O9 V1 N5 83.69(10) . . ?
O23 V1 O2 93.67(10) . . ?
O23 V1 O9 103.95(10) . . ?
O23 V1 N19 81.63(9) . 11_666 ?
O23 V1 N5 164.38(10) . . ?
O22 V1 O2 97.63(10) . . ?
O22 V1 O9 101.45(11) . . ?
O22 V1 O23 100.99(12) . . ?
O22 V1 N19 177.13(12) . 11_666 ?
O22 V1 N5 90.60(12) . . ?
N5 V1 N19 86.62(9) . 11_666 ?
C3 O2 V1 116.94(18) . . ?
C8 O9 V1 133.87(18) . . ?
C24 O23 V1 125.5(2) . . ?
C10 O14 C15 118.0(3) . . ?
C18 N19 V1 122.4(2) . 16_656 ?
C20 N19 V1 121.4(2) . 16_656 ?
C20 N19 C18 116.2(3) . . ?
N4 N5 V1 115.27(18) . . ?
C6 N5 V1 127.2(2) . . ?
C6 N5 N4 116.7(2) . . ?
C3 N4 N5 107.9(2) . . ?
O9 C8 C7 122.8(3) . . ?
O9 C8 C10 118.2(3) . . ?
C7 C8 C10 119.0(3) . . ?
C17 C16 C3 120.5(3) . . ?
C17 C16 C21 117.3(3) . . ?
C21 C16 C3 122.2(3) . . ?
N5 C6 H6 118.2 . . ?
N5 C6 C7 123.6(3) . . ?
C7 C6 H6 118.2 . . ?
O2 C3 C16 116.5(3) . . ?
N4 C3 O2 124.7(3) . . ?
N4 C3 C16 118.8(3) . . ?
C8 C7 C6 121.3(3) . . ?
C13 C7 C8 119.9(3) . . ?
C13 C7 C6 118.8(3) . . ?
N19 C18 H18 118.1 . . ?
N19 C18 C17 123.8(3) . . ?
C17 C18 H18 118.1 . . ?
O14 C10 C8 114.6(3) . . ?
O14 C10 C11 125.6(3) . . ?
C11 C10 C8 119.8(3) . . ?
C16 C17 C18 119.3(3) . . ?
C16 C17 H17 120.4 . . ?
C18 C17 H17 120.4 . . ?
C10 C11 H11 119.9 . . ?
C10 C11 C12 120.2(3) . . ?
C12 C11 H11 119.9 . . ?
C16 C21 H21 120.6 . . ?
C16 C21 C20 118.8(3) . . ?
C20 C21 H21 120.6 . . ?
C7 C13 H13 120.0 . . ?
C12 C13 C7 120.0(3) . . ?
C12 C13 H13 120.0 . . ?
C11 C12 H12 119.5 . . ?
C13 C12 C11 121.0(3) . . ?
C13 C12 H12 119.5 . . ?
N19 C20 C21 124.7(3) . . ?
N19 C20 H20 117.7 . . ?
C21 C20 H20 117.7 . . ?
O23 C24 H24A 109.5 . . ?
O23 C24 H24B 109.5 . . ?
O23 C24 C25 110.9(4) . . ?
H24A C24 H24B 108.1 . . ?
C25 C24 H24A 109.5 . . ?
C25 C24 H24B 109.5 . . ?
O14 C15 H15A 109.5 . . ?
O14 C15 H15B 109.5 . . ?
O14 C15 H15C 109.5 . . ?
H15A C15 H15B 109.5 . . ?
H15A C15 H15C 109.5 . . ?
H15B C15 H15C 109.5 . . ?
C24 C25 H25A 108.8 . . ?
C24 C25 H25B 108.8 . . ?
H25A C25 H25B 107.7 . . ?
C26 C25 C24 113.9(5) . . ?
C26 C25 H25A 108.8 . . ?
C26 C25 H25B 108.8 . . ?
C25 C26 H26A 109.5 . . ?
C25 C26 H26B 109.5 . . ?
C25 C26 H26C 109.5 . . ?
H26A C26 H26B 109.5 . . ?
H26A C26 H26C 109.5 . . ?
H26B C26 H26C 109.5 . . ?

loop_
_geom_bond_atom_site_label_1
_geom_bond_atom_site_label_2
_geom_bond_distance
_geom_bond_site_symmetry_2
_geom_bond_publ_flag
V1 O2 1.965(2) . ?
V1 O9 1.848(2) . ?
V1 O23 1.772(2) . ?
V1 O22 1.587(2) . ?
V1 N19 2.439(2) 11_666 ?
V1 N5 2.136(2) . ?
O2 C3 1.303(4) . ?
O9 C8 1.327(4) . ?
O23 C24 1.430(4) . ?
O14 C10 1.361(4) . ?
O14 C15 1.422(4) . ?
N19 C18 1.330(4) . ?
N19 C20 1.318(4) . ?
N5 N4 1.403(3) . ?
N5 C6 1.287(4) . ?
N4 C3 1.293(4) . ?
C8 C7 1.407(4) . ?
C8 C10 1.416(4) . ?
C16 C3 1.484(4) . ?
C16 C17 1.383(4) . ?
C16 C21 1.383(4) . ?
C6 H6 0.9300 . ?
C6 C7 1.445(4) . ?
C7 C13 1.397(4) . ?
C18 H18 0.9300 . ?
C18 C17 1.384(4) . ?
C10 C11 1.380(5) . ?
C17 H17 0.9300 . ?
C11 H11 0.9300 . ?
C11 C12 1.391(5) . ?
C21 H21 0.9300 . ?
C21 C20 1.383(4) . ?
C13 H13 0.9300 . ?
C13 C12 1.367(5) . ?
C12 H12 0.9300 . ?
C20 H20 0.9300 . ?
C24 H24A 0.9700 . ?
C24 H24B 0.9700 . ?
C24 C25 1.443(6) . ?
C15 H15A 0.9600 . ?
C15 H15B 0.9600 . ?
C15 H15C 0.9600 . ?
C25 H25A 0.9700 . ?
C25 H25B 0.9700 . ?
C25 C26 1.434(8) . ?
C26 H26A 0.9600 . ?
C26 H26B 0.9600 . ?
C26 H26C 0.9600 . ?

loop_
_geom_torsion_atom_site_label_1
_geom_torsion_atom_site_label_2
_geom_torsion_atom_site_label_3
_geom_torsion_atom_site_label_4
_geom_torsion
_geom_torsion_site_symmetry_1
_geom_torsion_site_symmetry_2
_geom_torsion_site_symmetry_3
_geom_torsion_site_symmetry_4
_geom_torsion_publ_flag
V1 O2 C3 N4 -8.4(4) . . . . ?
V1 O2 C3 C16 170.95(18) . . . . ?
V1 O9 C8 C7 26.3(4) . . . . ?
V1 O9 C8 C10 -155.7(2) . . . . ?
V1 O23 C24 C25 -137.0(3) . . . . ?
V1 N19 C18 C17 -179.3(2) 16_656 . . . ?
V1 N19 C20 C21 -179.4(3) 16_656 . . . ?
V1 N5 N4 C3 6.4(3) . . . . ?
V1 N5 C6 C7 -9.1(4) . . . . ?
O2 V1 O9 C8 -72.1(3) . . . . ?
O2 V1 O23 C24 94.6(3) . . . . ?
O9 V1 O23 C24 -108.8(3) . . . . ?
O9 C8 C7 C6 1.5(4) . . . . ?
O9 C8 C7 C13 -180.0(3) . . . . ?
O9 C8 C10 O14 -0.6(4) . . . . ?
O9 C8 C10 C11 179.1(3) . . . . ?
O23 V1 O9 C8 162.4(3) . . . . ?
O23 C24 C25 C26 61.2(5) . . . . ?
O22 V1 O9 C8 57.9(3) . . . . ?
O22 V1 O23 C24 -4.0(3) . . . . ?
O14 C10 C11 C12 180.0(3) . . . . ?
N19 V1 O9 C8 -119.2(3) 11_666 . . . ?
N19 V1 O23 C24 174.8(3) 11_666 . . . ?
N19 C18 C17 C16 -1.4(5) . . . . ?
N5 V1 O9 C8 -31.5(3) . . . . ?
N5 V1 O23 C24 133.3(4) . . . . ?
N5 N4 C3 O2 0.8(4) . . . . ?
N5 N4 C3 C16 -178.5(2) . . . . ?
N5 C6 C7 C8 -7.4(5) . . . . ?
N5 C6 C7 C13 174.1(3) . . . . ?
N4 N5 C6 C7 -177.8(3) . . . . ?
C8 C7 C13 C12 1.3(5) . . . . ?
C8 C10 C11 C12 0.3(5) . . . . ?
C16 C21 C20 N19 -1.3(6) . . . . ?
C6 N5 N4 C3 176.5(3) . . . . ?
C6 C7 C13 C12 179.9(3) . . . . ?
C3 C16 C17 C18 178.3(3) . . . . ?
C3 C16 C21 C20 -177.1(3) . . . . ?
C7 C8 C10 O14 177.5(2) . . . . ?
C7 C8 C10 C11 -2.8(4) . . . . ?
C7 C13 C12 C11 -3.8(6) . . . . ?
C18 N19 C20 C21 -1.2(5) . . . . ?
C10 C8 C7 C6 -176.5(3) . . . . ?
C10 C8 C7 C13 2.0(4) . . . . ?
C10 C11 C12 C13 3.1(6) . . . . ?
C17 C16 C3 O2 -8.9(4) . . . . ?
C17 C16 C3 N4 170.5(3) . . . . ?
C17 C16 C21 C20 2.4(5) . . . . ?
C21 C16 C3 O2 170.6(3) . . . . ?
C21 C16 C3 N4 -10.0(4) . . . . ?
C21 C16 C17 C18 -1.2(5) . . . . ?
C20 N19 C18 C17 2.6(5) . . . . ?
C15 O14 C10 C8 -168.3(3) . . . . ?
C15 O14 C10 C11 12.0(5) . . . . ?
